data_7236625
loop_
_publ_author_name
'W\;ec\/lawski, Marek K.'
'Jake\<sov\'a, Marie'
'Charyton, Martyna'
'Demitri, Nicola'
'Koszarna, Beata'
'Oppelt, Kerstin'
'Sariciftci, Serdar'
'Gryko, Daniel T.'
'G\/lowacki, Eric Daniel'

_publ_section_title
;
 Biscoumarin-containing acenes as stable organic semiconductors for
 photocatalytic oxygen reduction to hydrogen peroxide
;
_journal_issue 39
_journal_name_full 'J. Mater. Chem. A'
_journal_page_first 20780
_journal_paper_doi 10.1039/C7TA05882A
_journal_volume 5
_journal_year 2017
_chemical_formula_moiety 'C30 H12 O4'
_chemical_formula_sum 'C30 H12 O4'
_chemical_formula_weight 436.40
_space_group_crystal_system triclinic
_space_group_IT_number 2
_space_group_name_Hall '-P 1'
_space_group_name_H-M_alt 'P -1'
_atom_sites_solution_hydrogens geom
_atom_sites_solution_primary direct
_atom_sites_solution_secondary difmap
_audit_creation_method SHELXL-2014/7
_audit_update_record
;
2017-02-07 deposited with the CCDC.
2017-09-05 downloaded from the CCDC.
;
_cell_angle_alpha 77.63(3)
_cell_angle_beta 74.11(3)
_cell_angle_gamma 68.35(3)
_cell_formula_units_Z 2
_cell_length_a 9.009(2)
_cell_length_b 9.437(2)
_cell_length_c 12.056(2)
_cell_measurement_reflns_used 977
_cell_measurement_temperature 298(2)
_cell_measurement_theta_max 24.012
_cell_measurement_theta_min 1.744
_cell_volume 908.9(4)
_computing_cell_refinement XDS
_computing_data_collection 'Elettra XRD1 Data Collection SW'
_computing_data_reduction 'XDS - CCP4'
_computing_molecular_graphics 'Ortep3 for Windows'
_computing_publication_material enCIFer/publCIF
_computing_structure_refinement 'SHELXL-2014/7 (Sheldrick, 2014)'
_computing_structure_solution Sir2011
_diffrn_ambient_temperature 298(2)
_diffrn_measured_fraction_theta_full 0.966
_diffrn_measured_fraction_theta_max 0.966
_diffrn_measurement_device_type
;
'Huber 4-circles Kappa Goniometer, Pilatus 2M detector'
;
_diffrn_measurement_method 'Rotating crystal'
_diffrn_radiation_type Synchrotron
_diffrn_radiation_wavelength 0.700
_diffrn_reflns_av_R_equivalents 0.0865
_diffrn_reflns_av_unetI/netI 0.1392
_diffrn_reflns_Laue_measured_fraction_full 0.966
_diffrn_reflns_Laue_measured_fraction_max 0.966
_diffrn_reflns_limit_h_max 10
_diffrn_reflns_limit_h_min -9
_diffrn_reflns_limit_k_max 10
_diffrn_reflns_limit_k_min -10
_diffrn_reflns_limit_l_max 14
_diffrn_reflns_limit_l_min 0
_diffrn_reflns_number 12898
_diffrn_reflns_point_group_measured_fraction_full 0.966
_diffrn_reflns_point_group_measured_fraction_max 0.966
_diffrn_reflns_theta_full 24.012
_diffrn_reflns_theta_max 24.012
_diffrn_reflns_theta_min 1.744
_diffrn_source 'Elettra Synchrotron - XRD1 BL'
_diffrn_standards_decay_% 0
_diffrn_standards_interval_count 0
_diffrn_standards_number 0
_exptl_absorpt_coefficient_mu 0.101
_exptl_absorpt_correction_type none
_exptl_crystal_colour Orange
_exptl_crystal_density_diffrn 1.595
_exptl_crystal_description 'Thin rod'
_exptl_crystal_F_000 448
_exptl_crystal_size_max 0.200
_exptl_crystal_size_mid 0.050
_exptl_crystal_size_min 0.010
_refine_diff_density_max 0.299
_refine_diff_density_min -0.170
_refine_diff_density_rms 0.059
_refine_ls_extinction_coef 0.061(9)
_refine_ls_extinction_expression Fc^*^=kFc[1+0.001xFc^2^\l^3^/sin(2\q)]^-1/4^
_refine_ls_extinction_method 'SHELXL-2014/7 (Sheldrick 2014'
_refine_ls_goodness_of_fit_ref 1.002
_refine_ls_hydrogen_treatment constr
_refine_ls_matrix_type full
_refine_ls_number_parameters 308
_refine_ls_number_reflns 2881
_refine_ls_number_restraints 0
_refine_ls_restrained_S_all 1.002
_refine_ls_R_factor_all 0.0957
_refine_ls_R_factor_gt 0.0596
_refine_ls_shift/su_max 0.000
_refine_ls_shift/su_mean 0.000
_refine_ls_structure_factor_coef Fsqd
_refine_ls_weighting_details 'w=1/[\s^2^(Fo^2^)] where P=(Fo^2^+2Fc^2^)/3'
_refine_ls_weighting_scheme calc
_refine_ls_wR_factor_gt 0.1479
_refine_ls_wR_factor_ref 0.1778
_reflns_Friedel_coverage 0.000
_reflns_number_gt 1792
_reflns_number_total 2881
_reflns_threshold_expression 'I > 2\s(I)'
_cod_data_source_file c7ta05882a2.cif
_cod_data_source_block 8at298K
_cod_database_code 7236625
_shelx_shelxl_version_number 2014/7
_shelx_space_group_comment
;
The symmetry employed for this shelxl refinement is uniquely defined
by the following loop, which should always be used as a source of
symmetry information in preference to the above space-group names.
They are only intended as comments.
;
_shelx_estimated_absorpt_t_min 0.980
_shelx_estimated_absorpt_t_max 0.999

loop_
_space_group_symop_operation_xyz
'x, y, z'
'-x, -y, -z'

loop_
_atom_site_label
_atom_site_type_symbol
_atom_site_fract_x
_atom_site_fract_y
_atom_site_fract_z
_atom_site_U_iso_or_equiv
_atom_site_adp_type
_atom_site_occupancy
_atom_site_site_symmetry_order
_atom_site_calc_flag
_atom_site_refinement_flags_posn
_atom_site_refinement_flags_adp
O1_1 O 0.80915(18) 0.57367(16) 0.49548(12) 0.0457(5) Uani 1 1 d . .
C1_1 C 0.8671(2) 0.6738(2) 0.48289(18) 0.0315(5) Uani 1 1 d . .
O2_1 O 0.95044(17) 0.70599(15) 0.37134(11) 0.0361(4) Uani 1 1 d . .
C2_1 C 1.0238(2) 0.8157(2) 0.34040(17) 0.0299(5) Uani 1 1 d . .
C11_1 C 1.0115(2) 0.9074(2) 0.41947(16) 0.0262(5) Uani 1 1 d . .
C10_1 C 1.0865(2) 1.0228(2) 0.38114(16) 0.0255(5) Uani 1 1 d . .
C9_1 C 1.0744(2) 1.1197(2) 0.46273(16) 0.0262(5) Uani 1 1 d . .
C8_1 C 1.1439(2) 1.2341(2) 0.42865(17) 0.0287(5) Uani 1 1 d . .
C7_1 C 1.2277(2) 1.2628(2) 0.30902(17) 0.0325(5) Uani 1 1 d . .
C15_1 C 1.2954(3) 1.3819(3) 0.26714(19) 0.0449(6) Uani 1 1 d . .
H15_1 H 1.2884 1.4465 0.3181 0.054 Uiso 1 1 calc R U
C14_1 C 1.3708(3) 1.4043(3) 0.1538(2) 0.0558(7) Uani 1 1 d . .
H14_1 H 1.4137 1.4843 0.1285 0.067 Uiso 1 1 calc R U
C13_1 C 1.3845(3) 1.3100(3) 0.0754(2) 0.0579(7) Uani 1 1 d . .
H13_1 H 1.4369 1.3261 -0.0018 0.069 Uiso 1 1 calc R U
C12_1 C 1.3209(3) 1.1935(3) 0.11217(19) 0.0473(6) Uani 1 1 d . .
H12_1 H 1.3301 1.1308 0.0590 0.057 Uiso 1 1 calc R U
C6_1 C 1.2415(2) 1.1655(2) 0.22859(17) 0.0327(5) Uani 1 1 d . .
C5_1 C 1.1698(2) 1.0437(2) 0.26575(17) 0.0302(5) Uani 1 1 d . .
C4_1 C 1.1795(3) 0.9437(3) 0.18977(17) 0.0392(6) Uani 1 1 d . .
H4_1 H 1.2361 0.9542 0.1131 0.047 Uiso 1 1 calc R U
C3_1 C 1.1082(3) 0.8327(2) 0.22596(17) 0.0381(6) Uani 1 1 d . .
H3_1 H 1.1159 0.7686 0.1744 0.046 Uiso 1 1 calc R U
O1_2 O 0.2230(2) 0.0649(2) 0.90843(12) 0.0644(6) Uani 1 1 d . .
C1_2 C 0.3047(3) 0.0576(3) 0.81154(16) 0.0372(6) Uani 1 1 d . .
O2_2 O 0.38647(17) 0.16283(16) 0.77364(11) 0.0367(4) Uani 1 1 d . .
C2_2 C 0.4718(2) 0.1830(2) 0.66226(16) 0.0272(5) Uani 1 1 d . .
C11_2 C 0.4854(2) 0.0920(2) 0.58162(15) 0.0245(5) Uani 1 1 d . .
C10_2 C 0.5719(2) 0.1209(2) 0.46625(15) 0.0240(5) Uani 1 1 d . .
C9_2 C 0.5892(2) 0.0263(2) 0.38195(16) 0.0252(5) Uani 1 1 d . .
C8_2 C 0.6742(2) 0.0488(2) 0.26920(16) 0.0284(5) Uani 1 1 d . .
C7_2 C 0.7436(2) 0.1719(2) 0.23272(16) 0.0317(5) Uani 1 1 d . .
C15_2 C 0.8260(3) 0.2052(3) 0.11769(18) 0.0458(6) Uani 1 1 d . .
H15_2 H 0.8394 0.1445 0.0619 0.055 Uiso 1 1 calc R U
C14_2 C 0.8863(3) 0.3240(3) 0.0866(2) 0.0551(7) Uani 1 1 d . .
H14_2 H 0.9399 0.3436 0.0102 0.066 Uiso 1 1 calc R U
C13_2 C 0.8685(3) 0.4165(3) 0.1683(2) 0.0524(7) Uani 1 1 d . .
H13_2 H 0.9087 0.4984 0.1463 0.063 Uiso 1 1 calc R U
C12_2 C 0.7920(3) 0.3867(2) 0.28044(19) 0.0396(6) Uani 1 1 d . .
H12_2 H 0.7828 0.4477 0.3349 0.048 Uiso 1 1 calc R U
C6_2 C 0.7268(2) 0.2662(2) 0.31589(17) 0.0287(5) Uani 1 1 d . .
C5_2 C 0.6424(2) 0.2373(2) 0.43538(16) 0.0267(5) Uani 1 1 d . .
C4_2 C 0.6272(2) 0.3230(2) 0.52332(17) 0.0307(5) Uani 1 1 d . .
H4_2 H 0.6753 0.3993 0.5051 0.037 Uiso 1 1 calc R U
C3_2 C 0.5439(2) 0.2964(2) 0.63401(17) 0.0317(5) Uani 1 1 d . .
H3_2 H 0.5355 0.3541 0.6904 0.038 Uiso 1 1 calc R U

loop_
_atom_site_aniso_label
_atom_site_aniso_U_11
_atom_site_aniso_U_22
_atom_site_aniso_U_33
_atom_site_aniso_U_23
_atom_site_aniso_U_13
_atom_site_aniso_U_12
O1_1 0.0612(10) 0.0269(9) 0.0650(10) -0.0071(7) -0.0175(7) -0.0293(7)
C1_1 0.0318(11) 0.0171(11) 0.0503(13) -0.0025(9) -0.0175(9) -0.0081(9)
O2_1 0.0520(9) 0.0220(8) 0.0434(9) -0.0064(6) -0.0137(7) -0.0189(7)
C2_1 0.0377(12) 0.0189(11) 0.0399(11) -0.0039(8) -0.0167(9) -0.0112(9)
C11_1 0.0303(12) 0.0169(11) 0.0327(11) -0.0012(9) -0.0126(9) -0.0061(9)
C10_1 0.0290(11) 0.0164(11) 0.0330(11) -0.0011(9) -0.0130(8) -0.0064(9)
C9_1 0.0287(11) 0.0141(11) 0.0377(12) -0.0015(8) -0.0139(9) -0.0052(9)
C8_1 0.0315(12) 0.0156(11) 0.0419(12) 0.0004(9) -0.0157(9) -0.0076(9)
C7_1 0.0319(12) 0.0219(11) 0.0454(12) 0.0036(9) -0.0128(9) -0.0118(9)
C15_1 0.0539(15) 0.0298(13) 0.0554(14) 0.0021(10) -0.0114(11) -0.0232(11)
C14_1 0.0664(17) 0.0414(15) 0.0641(16) 0.0084(12) -0.0065(12) -0.0365(13)
C13_1 0.0726(18) 0.0586(18) 0.0462(14) 0.0059(12) -0.0042(12) -0.0388(15)
C12_1 0.0587(16) 0.0468(15) 0.0411(13) 0.0001(10) -0.0078(11) -0.0281(12)
C6_1 0.0346(12) 0.0276(12) 0.0383(12) 0.0043(9) -0.0139(9) -0.0135(10)
C5_1 0.0339(12) 0.0239(12) 0.0342(11) -0.0006(9) -0.0127(9) -0.0091(9)
C4_1 0.0529(14) 0.0371(13) 0.0312(11) -0.0053(9) -0.0076(10) -0.0197(11)
C3_1 0.0527(14) 0.0324(13) 0.0357(12) -0.0103(9) -0.0122(10) -0.0161(11)
O1_2 0.0968(14) 0.0787(13) 0.0321(9) -0.0231(8) 0.0121(8) -0.0552(11)
C1_2 0.0468(13) 0.0429(14) 0.0268(11) -0.0080(9) -0.0038(9) -0.0213(11)
O2_2 0.0516(9) 0.0357(9) 0.0299(8) -0.0112(6) -0.0023(6) -0.0231(7)
C2_2 0.0310(11) 0.0212(11) 0.0303(10) -0.0065(8) -0.0088(8) -0.0062(9)
C11_2 0.0280(11) 0.0171(11) 0.0293(11) -0.0026(8) -0.0096(8) -0.0062(9)
C10_2 0.0262(11) 0.0162(11) 0.0293(11) -0.0028(8) -0.0087(8) -0.0048(8)
C9_2 0.0262(11) 0.0179(11) 0.0309(11) -0.0025(8) -0.0095(8) -0.0046(9)
C8_2 0.0328(11) 0.0271(12) 0.0262(10) -0.0026(8) -0.0071(8) -0.0107(9)
C7_2 0.0326(12) 0.0296(12) 0.0322(11) 0.0006(9) -0.0072(9) -0.0117(9)
C15_2 0.0569(15) 0.0459(15) 0.0369(12) 0.0024(10) -0.0059(10) -0.0269(12)
C14_2 0.0659(17) 0.0548(17) 0.0450(13) 0.0075(12) -0.0008(11) -0.0360(14)
C13_2 0.0566(16) 0.0362(15) 0.0641(16) 0.0103(12) -0.0062(12) -0.0292(12)
C12_2 0.0448(13) 0.0233(12) 0.0518(13) 0.0003(10) -0.0088(10) -0.0162(10)
C6_2 0.0264(11) 0.0210(11) 0.0382(11) 0.0031(9) -0.0099(8) -0.0087(9)
C5_2 0.0288(11) 0.0148(10) 0.0375(11) -0.0011(8) -0.0121(9) -0.0061(8)
C4_2 0.0356(12) 0.0148(10) 0.0471(12) -0.0044(8) -0.0139(9) -0.0107(9)
C3_2 0.0384(12) 0.0201(11) 0.0422(12) -0.0118(9) -0.0136(9) -0.0081(9)

loop_
_atom_type_symbol
_atom_type_description
_atom_type_scat_dispersion_real
_atom_type_scat_dispersion_imag
_atom_type_scat_source
C C 0.0030 0.0016 'International Tables Vol C Tables 4.2.6.8 and 6.1.1.4'
O O 0.0105 0.0059 'International Tables Vol C Tables 4.2.6.8 and 6.1.1.4'
H H 0.0000 0.0000 'International Tables Vol C Tables 4.2.6.8 and 6.1.1.4'

loop_
_geom_angle_atom_site_label_1
_geom_angle_atom_site_label_2
_geom_angle_atom_site_label_3
_geom_angle
_geom_angle_site_symmetry_1
_geom_angle_site_symmetry_3
O1_1 C1_1 O2_1 114.87(18) . .
O1_1 C1_1 C8_1 127.67(19) . 2_776
O2_1 C1_1 C8_1 117.45(17) . 2_776
C2_1 O2_1 C1_1 123.29(16) . .
O2_1 C2_1 C11_1 120.89(18) . .
O2_1 C2_1 C3_1 117.31(18) . .
C11_1 C2_1 C3_1 121.8(2) . .
C2_1 C11_1 C10_1 118.28(18) . .
C2_1 C11_1 C9_1 118.6(2) . 2_776
C10_1 C11_1 C9_1 123.13(18) . 2_776
C5_1 C10_1 C11_1 120.92(18) . .
C5_1 C10_1 C9_1 120.1(2) . .
C11_1 C10_1 C9_1 118.93(18) . .
C8_1 C9_1 C11_1 121.36(18) . 2_776
C8_1 C9_1 C10_1 120.71(19) . .
C11_1 C9_1 C10_1 117.93(19) 2_776 .
C9_1 C8_1 C7_1 121.07(19) . .
C9_1 C8_1 C1_1 118.33(18) . 2_776
C7_1 C8_1 C1_1 120.60(19) . 2_776
C15_1 C7_1 C6_1 117.77(19) . .
C15_1 C7_1 C8_1 124.0(2) . .
C6_1 C7_1 C8_1 118.20(19) . .
C14_1 C15_1 C7_1 121.4(2) . .
C14_1 C15_1 H15_1 119.3 . .
C7_1 C15_1 H15_1 119.3 . .
C15_1 C14_1 C13_1 121.0(2) . .
C15_1 C14_1 H14_1 119.5 . .
C13_1 C14_1 H14_1 119.5 . .
C12_1 C13_1 C14_1 119.5(2) . .
C12_1 C13_1 H13_1 120.2 . .
C14_1 C13_1 H13_1 120.2 . .
C13_1 C12_1 C6_1 121.7(2) . .
C13_1 C12_1 H12_1 119.2 . .
C6_1 C12_1 H12_1 119.2 . .
C12_1 C6_1 C7_1 118.6(2) . .
C12_1 C6_1 C5_1 121.0(2) . .
C7_1 C6_1 C5_1 120.32(19) . .
C10_1 C5_1 C4_1 117.7(2) . .
C10_1 C5_1 C6_1 119.52(19) . .
C4_1 C5_1 C6_1 122.81(19) . .
C3_1 C4_1 C5_1 121.71(19) . .
C3_1 C4_1 H4_1 119.1 . .
C5_1 C4_1 H4_1 119.1 . .
C4_1 C3_1 C2_1 119.62(19) . .
C4_1 C3_1 H3_1 120.2 . .
C2_1 C3_1 H3_1 120.2 . .
O1_2 C1_2 O2_2 114.65(18) . .
O1_2 C1_2 C8_2 127.6(2) . 2_656
O2_2 C1_2 C8_2 117.74(17) . 2_656
C2_2 O2_2 C1_2 123.21(15) . .
O2_2 C2_2 C11_2 120.55(18) . .
O2_2 C2_2 C3_2 117.61(17) . .
C11_2 C2_2 C3_2 121.84(18) . .
C2_2 C11_2 C10_2 118.06(19) . .
C2_2 C11_2 C9_2 118.73(18) . 2_656
C10_2 C11_2 C9_2 123.22(18) . 2_656
C5_2 C10_2 C11_2 120.93(18) . .
C5_2 C10_2 C9_2 120.25(18) . .
C11_2 C10_2 C9_2 118.81(19) . .
C8_2 C9_2 C10_2 120.8(2) . .
C8_2 C9_2 C11_2 121.21(18) . 2_656
C10_2 C9_2 C11_2 117.96(18) . 2_656
C9_2 C8_2 C7_2 120.57(19) . .
C9_2 C8_2 C1_2 118.19(19) . 2_656
C7_2 C8_2 C1_2 121.23(17) . 2_656
C15_2 C7_2 C6_2 117.6(2) . .
C15_2 C7_2 C8_2 123.5(2) . .
C6_2 C7_2 C8_2 118.88(18) . .
C14_2 C15_2 C7_2 121.6(2) . .
C14_2 C15_2 H15_2 119.2 . .
C7_2 C15_2 H15_2 119.2 . .
C15_2 C14_2 C13_2 120.5(2) . .
C15_2 C14_2 H14_2 119.8 . .
C13_2 C14_2 H14_2 119.8 . .
C12_2 C13_2 C14_2 119.8(2) . .
C12_2 C13_2 H13_2 120.1 . .
C14_2 C13_2 H13_2 120.1 . .
C13_2 C12_2 C6_2 121.5(2) . .
C13_2 C12_2 H12_2 119.2 . .
C6_2 C12_2 H12_2 119.2 . .
C12_2 C6_2 C7_2 118.99(19) . .
C12_2 C6_2 C5_2 121.1(2) . .
C7_2 C6_2 C5_2 119.88(19) . .
C10_2 C5_2 C4_2 117.82(18) . .
C10_2 C5_2 C6_2 119.51(18) . .
C4_2 C5_2 C6_2 122.66(19) . .
C3_2 C4_2 C5_2 121.59(19) . .
C3_2 C4_2 H4_2 119.2 . .
C5_2 C4_2 H4_2 119.2 . .
C4_2 C3_2 C2_2 119.72(19) . .
C4_2 C3_2 H3_2 120.1 . .
C2_2 C3_2 H3_2 120.1 . .

loop_
_geom_bond_atom_site_label_1
_geom_bond_atom_site_label_2
_geom_bond_distance
_geom_bond_site_symmetry_2
O1_1 C1_1 1.203(2) .
C1_1 O2_1 1.380(2) .
C1_1 C8_1 1.476(3) 2_776
O2_1 C2_1 1.361(2) .
C2_1 C11_1 1.376(3) .
C2_1 C3_1 1.388(3) .
C11_1 C10_1 1.418(3) .
C11_1 C9_1 1.439(3) 2_776
C10_1 C5_1 1.399(3) .
C10_1 C9_1 1.439(3) .
C9_1 C8_1 1.376(3) .
C9_1 C11_1 1.439(3) 2_776
C8_1 C7_1 1.453(3) .
C8_1 C1_1 1.476(3) 2_776
C7_1 C15_1 1.409(3) .
C7_1 C6_1 1.424(3) .
C15_1 C14_1 1.359(3) .
C15_1 H15_1 0.9300 .
C14_1 C13_1 1.384(4) .
C14_1 H14_1 0.9300 .
C13_1 C12_1 1.360(3) .
C13_1 H13_1 0.9300 .
C12_1 C6_1 1.408(3) .
C12_1 H12_1 0.9300 .
C6_1 C5_1 1.452(3) .
C5_1 C4_1 1.415(3) .
C4_1 C3_1 1.359(3) .
C4_1 H4_1 0.9300 .
C3_1 H3_1 0.9300 .
O1_2 C1_2 1.199(2) .
C1_2 O2_2 1.378(2) .
C1_2 C8_2 1.472(3) 2_656
O2_2 C2_2 1.365(2) .
C2_2 C11_2 1.383(3) .
C2_2 C3_2 1.386(3) .
C11_2 C10_2 1.420(3) .
C11_2 C9_2 1.439(3) 2_656
C10_2 C5_2 1.400(3) .
C10_2 C9_2 1.433(3) .
C9_2 C8_2 1.381(3) .
C9_2 C11_2 1.439(3) 2_656
C8_2 C7_2 1.449(3) .
C8_2 C1_2 1.472(3) 2_656
C7_2 C15_2 1.413(3) .
C7_2 C6_2 1.422(3) .
C15_2 C14_2 1.361(3) .
C15_2 H15_2 0.9300 .
C14_2 C13_2 1.391(3) .
C14_2 H14_2 0.9300 .
C13_2 C12_2 1.361(3) .
C13_2 H13_2 0.9300 .
C12_2 C6_2 1.403(3) .
C12_2 H12_2 0.9300 .
C6_2 C5_2 1.454(3) .
C5_2 C4_2 1.415(3) .
C4_2 C3_2 1.362(3) .
C4_2 H4_2 0.9300 .
C3_2 H3_2 0.9300 .

loop_
_geom_torsion_atom_site_label_1
_geom_torsion_atom_site_label_2
_geom_torsion_atom_site_label_3
_geom_torsion_atom_site_label_4
_geom_torsion
_geom_torsion_site_symmetry_1
_geom_torsion_site_symmetry_4
O1_1 C1_1 O2_1 C2_1 179.87(17) . .
C8_1 C1_1 O2_1 C2_1 1.0(3) 2_776 .
C1_1 O2_1 C2_1 C11_1 -3.3(3) . .
C1_1 O2_1 C2_1 C3_1 177.94(17) . .
O2_1 C2_1 C11_1 C10_1 -178.12(17) . .
C3_1 C2_1 C11_1 C10_1 0.6(3) . .
O2_1 C2_1 C11_1 C9_1 2.8(3) . 2_776
C3_1 C2_1 C11_1 C9_1 -178.45(17) . 2_776
C2_1 C11_1 C10_1 C5_1 0.5(3) . .
C9_1 C11_1 C10_1 C5_1 179.49(16) 2_776 .
C2_1 C11_1 C10_1 C9_1 179.89(17) . .
C9_1 C11_1 C10_1 C9_1 -1.1(3) 2_776 .
C5_1 C10_1 C9_1 C8_1 0.1(3) . .
C11_1 C10_1 C9_1 C8_1 -179.28(17) . .
C5_1 C10_1 C9_1 C11_1 -179.55(16) . 2_776
C11_1 C10_1 C9_1 C11_1 1.0(3) . 2_776
C11_1 C9_1 C8_1 C7_1 -178.78(16) 2_776 .
C10_1 C9_1 C8_1 C7_1 1.5(3) . .
C11_1 C9_1 C8_1 C1_1 1.9(3) 2_776 2_776
C10_1 C9_1 C8_1 C1_1 -177.77(16) . 2_776
C9_1 C8_1 C7_1 C15_1 177.19(19) . .
C1_1 C8_1 C7_1 C15_1 -3.5(3) 2_776 .
C9_1 C8_1 C7_1 C6_1 -2.3(3) . .
C1_1 C8_1 C7_1 C6_1 177.00(16) 2_776 .
C6_1 C7_1 C15_1 C14_1 0.3(3) . .
C8_1 C7_1 C15_1 C14_1 -179.2(2) . .
C7_1 C15_1 C14_1 C13_1 -0.4(4) . .
C15_1 C14_1 C13_1 C12_1 0.4(4) . .
C14_1 C13_1 C12_1 C6_1 -0.3(4) . .
C13_1 C12_1 C6_1 C7_1 0.2(3) . .
C13_1 C12_1 C6_1 C5_1 178.1(2) . .
C15_1 C7_1 C6_1 C12_1 -0.2(3) . .
C8_1 C7_1 C6_1 C12_1 179.29(17) . .
C15_1 C7_1 C6_1 C5_1 -178.11(18) . .
C8_1 C7_1 C6_1 C5_1 1.4(3) . .
C11_1 C10_1 C5_1 C4_1 -1.4(3) . .
C9_1 C10_1 C5_1 C4_1 179.21(17) . .
C11_1 C10_1 C5_1 C6_1 178.39(17) . .
C9_1 C10_1 C5_1 C6_1 -1.0(3) . .
C12_1 C6_1 C5_1 C10_1 -177.63(18) . .
C7_1 C6_1 C5_1 C10_1 0.2(3) . .
C12_1 C6_1 C5_1 C4_1 2.1(3) . .
C7_1 C6_1 C5_1 C4_1 179.96(19) . .
C10_1 C5_1 C4_1 C3_1 1.3(3) . .
C6_1 C5_1 C4_1 C3_1 -178.50(19) . .
C5_1 C4_1 C3_1 C2_1 -0.2(3) . .
O2_1 C2_1 C3_1 C4_1 178.03(18) . .
C11_1 C2_1 C3_1 C4_1 -0.7(3) . .
O1_2 C1_2 O2_2 C2_2 -173.08(18) . .
C8_2 C1_2 O2_2 C2_2 6.7(3) 2_656 .
C1_2 O2_2 C2_2 C11_2 -2.6(3) . .
C1_2 O2_2 C2_2 C3_2 177.76(18) . .
O2_2 C2_2 C11_2 C10_2 178.36(15) . .
C3_2 C2_2 C11_2 C10_2 -2.0(3) . .
O2_2 C2_2 C11_2 C9_2 -1.3(3) . 2_656
C3_2 C2_2 C11_2 C9_2 178.38(17) . 2_656
C2_2 C11_2 C10_2 C5_2 0.5(3) . .
C9_2 C11_2 C10_2 C5_2 -179.93(17) 2_656 .
C2_2 C11_2 C10_2 C9_2 179.14(16) . .
C9_2 C11_2 C10_2 C9_2 -1.3(3) 2_656 .
C5_2 C10_2 C9_2 C8_2 -0.4(3) . .
C11_2 C10_2 C9_2 C8_2 -179.11(16) . .
C5_2 C10_2 C9_2 C11_2 179.87(17) . 2_656
C11_2 C10_2 C9_2 C11_2 1.2(3) . 2_656
C10_2 C9_2 C8_2 C7_2 -1.9(3) . .
C11_2 C9_2 C8_2 C7_2 177.76(17) 2_656 .
C10_2 C9_2 C8_2 C1_2 176.68(17) . 2_656
C11_2 C9_2 C8_2 C1_2 -3.6(3) 2_656 2_656
C9_2 C8_2 C7_2 C15_2 -177.31(19) . .
C1_2 C8_2 C7_2 C15_2 4.1(3) 2_656 .
C9_2 C8_2 C7_2 C6_2 1.8(3) . .
C1_2 C8_2 C7_2 C6_2 -176.73(18) 2_656 .
C6_2 C7_2 C15_2 C14_2 -0.6(3) . .
C8_2 C7_2 C15_2 C14_2 178.6(2) . .
C7_2 C15_2 C14_2 C13_2 0.1(4) . .
C15_2 C14_2 C13_2 C12_2 0.9(4) . .
C14_2 C13_2 C12_2 C6_2 -1.5(4) . .
C13_2 C12_2 C6_2 C7_2 1.0(3) . .
C13_2 C12_2 C6_2 C5_2 -178.73(19) . .
C15_2 C7_2 C6_2 C12_2 0.0(3) . .
C8_2 C7_2 C6_2 C12_2 -179.20(18) . .
C15_2 C7_2 C6_2 C5_2 179.75(17) . .
C8_2 C7_2 C6_2 C5_2 0.5(3) . .
C11_2 C10_2 C5_2 C4_2 1.2(3) . .
C9_2 C10_2 C5_2 C4_2 -177.44(16) . .
C11_2 C10_2 C5_2 C6_2 -178.54(16) . .
C9_2 C10_2 C5_2 C6_2 2.8(3) . .
C12_2 C6_2 C5_2 C10_2 176.89(18) . .
C7_2 C6_2 C5_2 C10_2 -2.8(3) . .
C12_2 C6_2 C5_2 C4_2 -2.8(3) . .
C7_2 C6_2 C5_2 C4_2 177.41(16) . .
C10_2 C5_2 C4_2 C3_2 -1.5(3) . .
C6_2 C5_2 C4_2 C3_2 178.26(17) . .
C5_2 C4_2 C3_2 C2_2 0.0(3) . .
O2_2 C2_2 C3_2 C4_2 -178.57(16) . .
C11_2 C2_2 C3_2 C4_2 1.8(3) . .
